data_8105582
loop_
_publ_author_name
'Zou, Long-Sheng'
'Yuan, Xian-You'

_publ_section_title
;
 Crystal structure of 2-(4-bromophenyl)-1,3-dimethyl-1H-perimidin-3-ium
 iodide, C19H16BrIN2
;
_journal_issue 1
_journal_name_full 'Zeitschrift f\"ur Kristallographie - New Crystal Structures'
_journal_page_first 185
_journal_page_last 186
_journal_paper_doi 10.1515/ncrs-2018-0301
_journal_volume 234
_journal_year 2018
_chemical_formula_sum 'C19 H16 Br I N2'
_chemical_formula_weight 479.15
_space_group_crystal_system monoclinic
_space_group_IT_number 14
_space_group_name_Hall '-P 2ybc'
_space_group_name_H-M_alt 'P 1 21/c 1'
_atom_sites_solution_hydrogens geom
_cell_angle_alpha 90
_cell_angle_beta 93.372(3)
_cell_angle_gamma 90
_cell_formula_units_Z 4
_cell_length_a 7.3409(17)
_cell_length_b 18.494(4)
_cell_length_c 12.905(3)
_cell_measurement_temperature 293(2)
_cell_volume 1749.0(7)
_computing_structure_refinement 'SHELXL-2018/1 (Sheldrick, 2018)'
_diffrn_ambient_temperature 293(2)
_diffrn_measured_fraction_theta_full 0.999
_diffrn_measured_fraction_theta_max 0.999
_diffrn_radiation_type MoK\a
_diffrn_radiation_wavelength 0.71073
_diffrn_reflns_av_R_equivalents 0.0183
_diffrn_reflns_av_unetI/netI 0.0125
_diffrn_reflns_Laue_measured_fraction_full 0.999
_diffrn_reflns_Laue_measured_fraction_max 0.999
_diffrn_reflns_limit_h_max 9
_diffrn_reflns_limit_h_min -9
_diffrn_reflns_limit_k_max 23
_diffrn_reflns_limit_k_min -23
_diffrn_reflns_limit_l_max 16
_diffrn_reflns_limit_l_min -16
_diffrn_reflns_number 18407
_diffrn_reflns_point_group_measured_fraction_full 0.999
_diffrn_reflns_point_group_measured_fraction_max 0.999
_diffrn_reflns_theta_full 26.500
_diffrn_reflns_theta_max 26.500
_diffrn_reflns_theta_min 1.927
_exptl_absorpt_coefficient_mu 4.116
_exptl_crystal_density_diffrn 1.820
_exptl_crystal_description block
_exptl_crystal_F_000 928
_exptl_crystal_size_max 0.38
_exptl_crystal_size_mid 0.34
_exptl_crystal_size_min 0.30
_refine_diff_density_max 0.421
_refine_diff_density_min -0.617
_refine_diff_density_rms 0.066
_refine_ls_extinction_coef .
_refine_ls_extinction_method none
_refine_ls_goodness_of_fit_ref 1.056
_refine_ls_hydrogen_treatment constr
_refine_ls_matrix_type full
_refine_ls_number_parameters 210
_refine_ls_number_reflns 3616
_refine_ls_number_restraints 0
_refine_ls_restrained_S_all 1.056
_refine_ls_R_factor_all 0.0241
_refine_ls_R_factor_gt 0.0205
_refine_ls_shift/su_max 0.002
_refine_ls_shift/su_mean 0.000
_refine_ls_structure_factor_coef Fsqd
_refine_ls_weighting_details 'w=1/[\s^2^(Fo^2^)+(0.0240P)^2^+0.9245P] where P=(Fo^2^+2Fc^2^)/3'
_refine_ls_weighting_scheme calc
_refine_ls_wR_factor_gt 0.0495
_refine_ls_wR_factor_ref 0.0512
_reflns_Friedel_coverage 0.000
_reflns_Friedel_fraction_full .
_reflns_Friedel_fraction_max .
_reflns_number_gt 3262
_reflns_number_total 3616
_reflns_threshold_expression 'I > 2\s(I)'
_cod_data_source_file suppl_ncrs-2018-0301_suppl.cif
_cod_data_source_block 1
_cod_original_sg_symbol_H-M 'P 21/c'
_cod_database_code 8105582
_shelx_space_group_comment
;
The symmetry employed for this shelxl refinement is uniquely defined
by the following loop, which should always be used as a source of
symmetry information in preference to the above space-group names.
They are only intended as comments.
;

loop_
_space_group_symop_operation_xyz
'x, y, z'
'-x, y+1/2, -z+1/2'
'-x, -y, -z'
'x, -y-1/2, z-1/2'

loop_
_atom_site_label
_atom_site_type_symbol
_atom_site_fract_x
_atom_site_fract_y
_atom_site_fract_z
_atom_site_U_iso_or_equiv
_atom_site_adp_type
_atom_site_occupancy
_atom_site_site_symmetry_order
_atom_site_calc_flag
_atom_site_refinement_flags_posn
_atom_site_refinement_flags_adp
_atom_site_refinement_flags_occupancy
_atom_site_disorder_assembly
_atom_site_disorder_group
I1 I 0.84550(2) 0.18172(2) 0.13134(2) 0.04970(6) Uani 1 1 d . . . . .
Br1 Br 0.22252(4) 0.48680(2) 0.41402(2) 0.05925(8) Uani 1 1 d . . . . .
N1 N 0.3063(2) 0.12110(10) 0.33821(13) 0.0393(4) Uani 1 1 d . . . . .
C1 C 0.2763(3) 0.00601(11) 0.42360(17) 0.0384(4) Uani 1 1 d . . . . .
N2 N 0.2413(2) 0.11962(9) 0.51234(13) 0.0370(4) Uani 1 1 d . . . . .
C2 C 0.3030(3) 0.04431(12) 0.33151(16) 0.0404(5) Uani 1 1 d . . . . .
C3 C 0.3262(4) 0.00870(15) 0.2400(2) 0.0585(6) Uani 1 1 d . . . . .
H3 H 0.341254 0.034414 0.179190 0.070 Uiso 1 1 calc R U . . .
C4 C 0.3269(4) -0.06717(16) 0.2397(2) 0.0682(8) Uani 1 1 d . . . . .
H4 H 0.343311 -0.091385 0.177785 0.082 Uiso 1 1 calc R U . . .
C5 C 0.3045(3) -0.10600(14) 0.3264(3) 0.0627(7) Uani 1 1 d . . . . .
H5 H 0.306707 -0.156236 0.323528 0.075 Uiso 1 1 calc R U . . .
C6 C 0.2775(3) -0.07069(12) 0.4223(2) 0.0475(5) Uani 1 1 d . . . . .
C7 C 0.2479(3) -0.10779(14) 0.5153(2) 0.0585(7) Uani 1 1 d . . . . .
H7 H 0.245956 -0.158066 0.515796 0.070 Uiso 1 1 calc R U . . .
C8 C 0.2222(4) -0.07086(15) 0.6040(2) 0.0604(7) Uani 1 1 d . . . . .
H8 H 0.204279 -0.096365 0.664623 0.072 Uiso 1 1 calc R U . . .
C9 C 0.2222(3) 0.00526(14) 0.60629(19) 0.0509(5) Uani 1 1 d . . . . .
H9 H 0.205370 0.029781 0.667916 0.061 Uiso 1 1 calc R U . . .
C10 C 0.2471(3) 0.04273(11) 0.51670(16) 0.0368(4) Uani 1 1 d . . . . .
C11 C 0.1932(3) 0.15803(13) 0.60708(18) 0.0492(5) Uani 1 1 d . . . . .
H11A H 0.292674 0.154709 0.658566 0.074 Uiso 1 1 calc R U . . .
H11B H 0.086279 0.136439 0.633363 0.074 Uiso 1 1 calc R U . . .
H11C H 0.169251 0.207932 0.590976 0.074 Uiso 1 1 calc R U . . .
C12 C 0.2706(3) 0.15538(11) 0.42504(15) 0.0358(4) Uani 1 1 d . . . . .
C13 C 0.3585(4) 0.16118(14) 0.24536(19) 0.0542(6) Uani 1 1 d . . . . .
H13A H 0.261443 0.158328 0.192315 0.081 Uiso 1 1 calc R U . . .
H13B H 0.467201 0.140338 0.220183 0.081 Uiso 1 1 calc R U . . .
H13C H 0.380738 0.210909 0.263312 0.081 Uiso 1 1 calc R U . . .
C14 C 0.2615(3) 0.23594(11) 0.42463(16) 0.0393(4) Uani 1 1 d . . . . .
C15 C 0.1098(3) 0.26924(13) 0.37634(18) 0.0478(5) Uani 1 1 d . . . . .
H15 H 0.015816 0.241578 0.345338 0.057 Uiso 1 1 calc R U . . .
C16 C 0.0995(3) 0.34381(13) 0.37474(19) 0.0493(5) Uani 1 1 d . . . . .
H16 H -0.002394 0.366569 0.343402 0.059 Uiso 1 1 calc R U . . .
C17 C 0.2400(3) 0.38436(12) 0.41947(17) 0.0439(5) Uani 1 1 d . . . . .
C18 C 0.3919(3) 0.35184(13) 0.46772(18) 0.0483(5) Uani 1 1 d . . . . .
H18 H 0.486208 0.379742 0.497796 0.058 Uiso 1 1 calc R U . . .
C19 C 0.4014(3) 0.27727(13) 0.47059(18) 0.0476(5) Uani 1 1 d . . . . .
H19 H 0.502114 0.254705 0.503527 0.057 Uiso 1 1 calc R U . . .

loop_
_atom_site_aniso_label
_atom_site_aniso_U_11
_atom_site_aniso_U_22
_atom_site_aniso_U_33
_atom_site_aniso_U_23
_atom_site_aniso_U_13
_atom_site_aniso_U_12
I1 0.04565(9) 0.04527(9) 0.05746(10) 0.00747(6) -0.00306(7) -0.00887(6)
Br1 0.07604(18) 0.03958(13) 0.06279(16) 0.00287(10) 0.00969(13) 0.00658(11)
N1 0.0371(9) 0.0444(10) 0.0366(9) 0.0026(7) 0.0038(7) -0.0002(7)
C1 0.0254(9) 0.0408(11) 0.0487(12) -0.0028(9) -0.0013(8) -0.0002(8)
N2 0.0374(9) 0.0387(9) 0.0348(9) -0.0010(7) 0.0016(7) 0.0017(7)
C2 0.0322(10) 0.0470(12) 0.0420(11) -0.0060(9) 0.0028(8) -0.0018(8)
C3 0.0587(15) 0.0662(16) 0.0515(14) -0.0146(12) 0.0118(11) -0.0071(12)
C4 0.0626(16) 0.0700(18) 0.0736(19) -0.0331(16) 0.0166(14) -0.0078(14)
C5 0.0474(13) 0.0460(14) 0.095(2) -0.0246(14) 0.0060(13) -0.0007(11)
C6 0.0313(10) 0.0408(12) 0.0698(15) -0.0041(11) -0.0018(10) -0.0004(9)
C7 0.0448(13) 0.0406(12) 0.089(2) 0.0127(13) -0.0057(13) -0.0008(10)
C8 0.0547(14) 0.0578(15) 0.0678(17) 0.0266(14) -0.0029(12) -0.0015(12)
C9 0.0509(13) 0.0556(14) 0.0460(13) 0.0096(10) 0.0011(10) -0.0014(11)
C10 0.0300(9) 0.0390(11) 0.0409(11) 0.0028(8) -0.0018(8) 0.0001(8)
C11 0.0570(14) 0.0516(13) 0.0397(12) -0.0066(10) 0.0074(10) 0.0033(11)
C12 0.0311(9) 0.0396(10) 0.0362(10) 0.0009(8) -0.0011(8) 0.0010(8)
C13 0.0566(14) 0.0637(15) 0.0436(13) 0.0111(11) 0.0128(11) 0.0017(12)
C14 0.0395(10) 0.0386(11) 0.0397(11) 0.0016(8) 0.0000(8) 0.0002(8)
C15 0.0431(12) 0.0498(13) 0.0491(13) -0.0003(10) -0.0074(10) 0.0001(10)
C16 0.0472(12) 0.0497(13) 0.0503(13) 0.0082(10) -0.0041(10) 0.0104(10)
C17 0.0525(13) 0.0381(11) 0.0416(11) 0.0034(9) 0.0063(10) 0.0030(9)
C18 0.0493(13) 0.0428(12) 0.0519(13) 0.0005(10) -0.0042(10) -0.0055(10)
C19 0.0410(11) 0.0455(12) 0.0548(13) 0.0031(10) -0.0096(10) -0.0001(9)

loop_
_atom_type_symbol
_atom_type_description
_atom_type_scat_dispersion_real
_atom_type_scat_dispersion_imag
_atom_type_scat_source
C C 0.0033 0.0016 'International Tables Vol C Tables 4.2.6.8 and 6.1.1.4'
H H 0.0000 0.0000 'International Tables Vol C Tables 4.2.6.8 and 6.1.1.4'
Br Br -0.2901 2.4595 'International Tables Vol C Tables 4.2.6.8 and 6.1.1.4'
I I -0.4742 1.8119 'International Tables Vol C Tables 4.2.6.8 and 6.1.1.4'
N N 0.0061 0.0033 'International Tables Vol C Tables 4.2.6.8 and 6.1.1.4'

loop_
_geom_angle_atom_site_label_1
_geom_angle_atom_site_label_2
_geom_angle_atom_site_label_3
_geom_angle
_geom_angle_site_symmetry_1
_geom_angle_site_symmetry_3
C12 N1 C2 121.65(17) . .
C12 N1 C13 121.22(19) . .
C2 N1 C13 117.09(18) . .
C2 C1 C10 120.92(19) . .
C2 C1 C6 119.5(2) . .
C10 C1 C6 119.6(2) . .
C12 N2 C10 121.49(17) . .
C12 N2 C11 121.30(18) . .
C10 N2 C11 117.16(17) . .
C3 C2 C1 121.1(2) . .
C3 C2 N1 121.9(2) . .
C1 C2 N1 116.99(18) . .
C2 C3 C4 118.9(3) . .
C2 C3 H3 120.5 . .
C4 C3 H3 120.5 . .
C5 C4 C3 122.0(3) . .
C5 C4 H4 119.0 . .
C3 C4 H4 119.0 . .
C4 C5 C6 120.5(2) . .
C4 C5 H5 119.8 . .
C6 C5 H5 119.8 . .
C7 C6 C1 118.4(2) . .
C7 C6 C5 123.6(2) . .
C1 C6 C5 118.0(2) . .
C8 C7 C6 120.6(2) . .
C8 C7 H7 119.7 . .
C6 C7 H7 119.7 . .
C7 C8 C9 121.5(2) . .
C7 C8 H8 119.3 . .
C9 C8 H8 119.3 . .
C10 C9 C8 119.2(2) . .
C10 C9 H9 120.4 . .
C8 C9 H9 120.4 . .
C9 C10 C1 120.7(2) . .
C9 C10 N2 122.3(2) . .
C1 C10 N2 117.00(18) . .
N2 C11 H11A 109.5 . .
N2 C11 H11B 109.5 . .
H11A C11 H11B 109.5 . .
N2 C11 H11C 109.5 . .
H11A C11 H11C 109.5 . .
H11B C11 H11C 109.5 . .
N1 C12 N2 121.72(19) . .
N1 C12 C14 119.03(18) . .
N2 C12 C14 119.25(18) . .
N1 C13 H13A 109.5 . .
N1 C13 H13B 109.5 . .
H13A C13 H13B 109.5 . .
N1 C13 H13C 109.5 . .
H13A C13 H13C 109.5 . .
H13B C13 H13C 109.5 . .
C19 C14 C15 120.2(2) . .
C19 C14 C12 121.20(19) . .
C15 C14 C12 118.63(19) . .
C16 C15 C14 119.4(2) . .
C16 C15 H15 120.3 . .
C14 C15 H15 120.3 . .
C17 C16 C15 120.0(2) . .
C17 C16 H16 120.0 . .
C15 C16 H16 120.0 . .
C16 C17 C18 121.1(2) . .
C16 C17 Br1 118.77(17) . .
C18 C17 Br1 120.09(18) . .
C19 C18 C17 119.0(2) . .
C19 C18 H18 120.5 . .
C17 C18 H18 120.5 . .
C18 C19 C14 120.3(2) . .
C18 C19 H19 119.8 . .
C14 C19 H19 119.8 . .

loop_
_geom_bond_atom_site_label_1
_geom_bond_atom_site_label_2
_geom_bond_distance
_geom_bond_site_symmetry_2
Br1 C17 1.900(2) .
N1 C12 1.327(3) .
N1 C2 1.423(3) .
N1 C13 1.479(3) .
C1 C2 1.407(3) .
C1 C10 1.407(3) .
C1 C6 1.419(3) .
N2 C12 1.335(3) .
N2 C10 1.424(3) .
N2 C11 1.475(3) .
C2 C3 1.371(3) .
C3 C4 1.403(4) .
C3 H3 0.9300 .
C4 C5 1.347(4) .
C4 H4 0.9300 .
C5 C6 1.424(4) .
C5 H5 0.9300 .
C6 C7 1.410(4) .
C7 C8 1.355(4) .
C7 H7 0.9300 .
C8 C9 1.408(4) .
C8 H8 0.9300 .
C9 C10 1.370(3) .
C9 H9 0.9300 .
C11 H11A 0.9600 .
C11 H11B 0.9600 .
C11 H11C 0.9600 .
C12 C14 1.492(3) .
C13 H13A 0.9600 .
C13 H13B 0.9600 .
C13 H13C 0.9600 .
C14 C19 1.385(3) .
C14 C15 1.388(3) .
C15 C16 1.381(3) .
C15 H15 0.9300 .
C16 C17 1.374(3) .
C16 H16 0.9300 .
C17 C18 1.382(3) .
C18 C19 1.381(3) .
C18 H18 0.9300 .
C19 H19 0.9300 .

loop_
_geom_torsion_atom_site_label_1
_geom_torsion_atom_site_label_2
_geom_torsion_atom_site_label_3
_geom_torsion_atom_site_label_4
_geom_torsion
_geom_torsion_site_symmetry_1
_geom_torsion_site_symmetry_2
_geom_torsion_site_symmetry_3
_geom_torsion_site_symmetry_4
C10 C1 C2 C3 -178.1(2) . . . .
C6 C1 C2 C3 1.4(3) . . . .
C10 C1 C2 N1 2.4(3) . . . .
C6 C1 C2 N1 -178.07(17) . . . .
C12 N1 C2 C3 175.0(2) . . . .
C13 N1 C2 C3 -7.4(3) . . . .
C12 N1 C2 C1 -5.5(3) . . . .
C13 N1 C2 C1 172.09(19) . . . .
C1 C2 C3 C4 -1.4(4) . . . .
N1 C2 C3 C4 178.1(2) . . . .
C2 C3 C4 C5 0.4(4) . . . .
C3 C4 C5 C6 0.5(4) . . . .
C2 C1 C6 C7 -179.13(19) . . . .
C10 C1 C6 C7 0.4(3) . . . .
C2 C1 C6 C5 -0.5(3) . . . .
C10 C1 C6 C5 178.99(19) . . . .
C4 C5 C6 C7 178.1(2) . . . .
C4 C5 C6 C1 -0.4(4) . . . .
C1 C6 C7 C8 -1.2(3) . . . .
C5 C6 C7 C8 -179.7(2) . . . .
C6 C7 C8 C9 0.7(4) . . . .
C7 C8 C9 C10 0.5(4) . . . .
C8 C9 C10 C1 -1.3(3) . . . .
C8 C9 C10 N2 177.4(2) . . . .
C2 C1 C10 C9 -179.6(2) . . . .
C6 C1 C10 C9 0.9(3) . . . .
C2 C1 C10 N2 1.6(3) . . . .
C6 C1 C10 N2 -177.95(17) . . . .
C12 N2 C10 C9 178.2(2) . . . .
C11 N2 C10 C9 -4.5(3) . . . .
C12 N2 C10 C1 -3.0(3) . . . .
C11 N2 C10 C1 174.26(18) . . . .
C2 N1 C12 N2 4.3(3) . . . .
C13 N1 C12 N2 -173.15(19) . . . .
C2 N1 C12 C14 -175.16(17) . . . .
C13 N1 C12 C14 7.4(3) . . . .
C10 N2 C12 N1 0.1(3) . . . .
C11 N2 C12 N1 -177.06(19) . . . .
C10 N2 C12 C14 179.55(17) . . . .
C11 N2 C12 C14 2.4(3) . . . .
N1 C12 C14 C19 -105.2(2) . . . .
N2 C12 C14 C19 75.3(3) . . . .
N1 C12 C14 C15 74.4(3) . . . .
N2 C12 C14 C15 -105.1(2) . . . .
C19 C14 C15 C16 -0.1(3) . . . .
C12 C14 C15 C16 -179.7(2) . . . .
C14 C15 C16 C17 0.9(4) . . . .
C15 C16 C17 C18 -0.9(4) . . . .
C15 C16 C17 Br1 179.12(18) . . . .
C16 C17 C18 C19 0.0(4) . . . .
Br1 C17 C18 C19 -179.95(17) . . . .
C17 C18 C19 C14 0.8(3) . . . .
C15 C14 C19 C18 -0.7(3) . . . .
C12 C14 C19 C18 178.8(2) . . . .
